data_7225183
loop_
_publ_author_name
'Beldon, Patrick J.'
'Henke, Sebastian'
'Monserrat, Bartomeu'
'Tominaka, Satoshi'
'Stock, Norbert'
'Cheetham, Anthony K.'

_publ_section_title
;
 Transition metal coordination complexes of chrysazin
;
_journal_issue 27
_journal_name_full CrystEngComm
_journal_page_first 5121
_journal_paper_doi 10.1039/C5CE00792E
_journal_volume 18
_journal_year 2016
_chemical_formula_moiety 'C46 H44 Co3 N4 O15'
_chemical_formula_sum 'C46 H44 Co3 N4 O15'
_chemical_formula_weight 1069.64
_chemical_name_systematic
'di(acetato)-di(chrysazinato)-pyridine-tri(N,N-dimethylformamide)-dodeca-cobalt(II) hexa(N,N-dimethylformamide) solvate'
_space_group_crystal_system triclinic
_space_group_IT_number 2
_space_group_name_Hall '-P 1'
_space_group_name_H-M_alt 'P -1'
_symmetry_space_group_name_Hall '-P 1'
_symmetry_space_group_name_H-M 'P -1'
_atom_sites_solution_hydrogens geom
_audit_creation_date 2014-09-11
_audit_creation_method
;
Olex2 1.2
(compiled 2013.09.17 svn.r2790 for OlexSys, GUI svn.r4601)
;
_audit_update_record
;
2016-04-20 deposited with the CCDC.
2016-05-11 downloaded from the CCDC.
;
_cell_angle_alpha 91.265(4)
_cell_angle_beta 97.978(3)
_cell_angle_gamma 94.724(4)
_cell_formula_units_Z 2
_cell_length_a 12.3354(5)
_cell_length_b 12.8534(7)
_cell_length_c 14.3146(5)
_cell_measurement_reflns_used 7211
_cell_measurement_temperature 121(1)
_cell_measurement_theta_max 27.7860
_cell_measurement_theta_min 2.0370
_cell_volume 2238.71(17)
_computing_cell_refinement
;
CrysAlisPro, Agilent Technologies,
Version 1.171.36.32 (release 02-08-2013 CrysAlis171 .NET)
(compiled Aug  2 2013,16:46:58)
;
_computing_data_collection
;
CrysAlisPro, Agilent Technologies,
Version 1.171.36.32 (release 02-08-2013 CrysAlis171 .NET)
(compiled Aug  2 2013,16:46:58)
;
_computing_data_reduction
;
CrysAlisPro, Agilent Technologies,
Version 1.171.36.32 (release 02-08-2013 CrysAlis171 .NET)
(compiled Aug  2 2013,16:46:58)
;
_computing_molecular_graphics
;
O. V. Dolomanov, L. J. Bourhis, R. J. Gildea, J. A. K. Howard and H. Puschmann,
OLEX2: a complete structure solution, refinement and analysis program.
J. Appl. Cryst. (2009). 42, 339-341.
;
_computing_publication_material
;
O. V. Dolomanov, L. J. Bourhis, R. J. Gildea, J. A. K. Howard and H. Puschmann,
OLEX2: a complete structure solution, refinement and analysis program.
J. Appl. Cryst. (2009). 42, 339-341.
;
_computing_structure_refinement
;
SHELX, G.M. Sheldrick, Acta Cryst.
(2008). A64, 112-122
;
_diffrn_ambient_temperature 121(1)
_diffrn_detector_area_resol_mean 16.1183
_diffrn_measured_fraction_theta_full 0.9995
_diffrn_measured_fraction_theta_max 0.9995
_diffrn_measurement_device_type 'Xcalibur, Eos, Gemini ultra'
_diffrn_measurement_method '\w scans'
_diffrn_orient_matrix_UB_11 -0.0004975000
_diffrn_orient_matrix_UB_12 -0.0552111000
_diffrn_orient_matrix_UB_13 -0.0026400000
_diffrn_orient_matrix_UB_21 -0.0552640000
_diffrn_orient_matrix_UB_22 -0.0046117000
_diffrn_orient_matrix_UB_23 0.0090329000
_diffrn_orient_matrix_UB_31 -0.0184997000
_diffrn_orient_matrix_UB_32 0.0002021000
_diffrn_orient_matrix_UB_33 -0.0491717000
_diffrn_radiation_monochromator graphite
_diffrn_radiation_type 'Mo K\a'
_diffrn_radiation_wavelength 0.7107
_diffrn_reflns_av_R_equivalents 0.0226
_diffrn_reflns_av_unetI/netI 0.0362
_diffrn_reflns_Laue_measured_fraction_full 1.000
_diffrn_reflns_Laue_measured_fraction_max 1.000
_diffrn_reflns_limit_h_max 15
_diffrn_reflns_limit_h_min -15
_diffrn_reflns_limit_k_max 15
_diffrn_reflns_limit_k_min -15
_diffrn_reflns_limit_l_max 16
_diffrn_reflns_limit_l_min -17
_diffrn_reflns_number 17016
_diffrn_reflns_point_group_measured_fraction_full 1.000
_diffrn_reflns_point_group_measured_fraction_max 1.000
_diffrn_reflns_theta_full 25.242
_diffrn_reflns_theta_max 26.022
_diffrn_reflns_theta_min 1.591
_diffrn_source 'Enhance (Mo) X-ray Source'
_exptl_absorpt_coefficient_mu 1.175
_exptl_absorpt_correction_T_max 0.928
_exptl_absorpt_correction_T_min 0.718
_exptl_absorpt_correction_type analytical
_exptl_absorpt_process_details
;
CrysAlisPro, Agilent Technologies,
Version 1.171.36.32 (release 02-08-2013 CrysAlis171 .NET)
(compiled Aug  2 2013,16:46:58)
Analytical numeric absorption correction using a multifaceted crystal
            model based on expressions derived by R.C. Clark & J.S. Reid.
(Clark, R. C. & Reid, J. S. (1995). Acta Cryst. A51, 887-897)
;
_exptl_crystal_density_diffrn 1.587
_exptl_crystal_description block
_exptl_crystal_F_000 1098
_exptl_crystal_size_max 0.3417
_exptl_crystal_size_mid 0.2835
_exptl_crystal_size_min 0.0707
_refine_diff_density_max 0.410
_refine_diff_density_min -0.333
_refine_diff_density_rms 0.061
_refine_ls_extinction_method none
_refine_ls_goodness_of_fit_ref 1.020
_refine_ls_hydrogen_treatment constr
_refine_ls_matrix_type full
_refine_ls_number_parameters 621
_refine_ls_number_reflns 8806
_refine_ls_number_restraints 0
_refine_ls_restrained_S_all 1.020
_refine_ls_R_factor_all 0.0401
_refine_ls_R_factor_gt 0.0298
_refine_ls_shift/su_max 0.001
_refine_ls_shift/su_mean 0.000
_refine_ls_structure_factor_coef Fsqd
_refine_ls_weighting_details 'w=1/[\s^2^(Fo^2^)+(0.0300P)^2^+1.1385P] where P=(Fo^2^+2Fc^2^)/3'
_refine_ls_weighting_scheme calc
_refine_ls_wR_factor_gt 0.0675
_refine_ls_wR_factor_ref 0.0722
_reflns_Friedel_coverage 0.000
_reflns_number_gt 7460
_reflns_number_total 8806
_reflns_threshold_expression 'I > 2\s(I)'
_cod_data_source_file c5ce00792e2.cif
_cod_data_source_block CoChrys-2
_cod_depositor_comments 'Adding full bibliography for 7225182--7225192.cif.'
_cod_original_cell_volume 2238.72(18)
_cod_database_code 7225183
_shelxl_version_number 2013-4
_chemical_oxdiff_formula 'Co3 C44 H44 O15 N4'
_shelx_space_group_comment
;
The symmetry employed for this shelxl refinement is uniquely defined
by the following loop, which should always be used as a source of
symmetry information in preference to the above space-group names.
They are only intended as comments.
;
_reflns_odcompleteness_completeness 99.95
_reflns_odcompleteness_iscentric 1
_reflns_odcompleteness_theta 25.97
_olex2_refinement_description
;
1. Fixed Uiso
 At 1.2 times of:
  All C(H) groups
 At 1.5 times of:
  All C(H,H,H) groups
2.a Aromatic/amide H refined with riding coordinates:
 C34(H34), C17(H17), C27(H27), C29(H29), C44(H44), C18(H18), C6(H6), C2(H2),
 C14(H14), C13(H13), C16(H16), C28(H28), C12(H12), C41(H41), C25(H25), C1(H1),
 C38(H38), C39(H39), C37(H37), C40(H40)
2.b Idealised Me refined as rotating group:
 C31(H31A,H31B,H31C), C46(H46A,H46B,H46C), C45(H45A,H45B,H45C), C30(H30A,H30B,
 H30C), C36(H36A,H36B,H36C), C33(H33A,H33B,H33C), C43(H43A,H43B,H43C), C32(H32A,
 H32B,H32C)
;

loop_
_space_group_symop_operation_xyz
'x, y, z'
'-x, -y, -z'

loop_
_atom_site_label
_atom_site_type_symbol
_atom_site_fract_x
_atom_site_fract_y
_atom_site_fract_z
_atom_site_U_iso_or_equiv
_atom_site_adp_type
_atom_site_occupancy
_atom_site_site_symmetry_order
_atom_site_calc_flag
_atom_site_refinement_flags_posn
_atom_site_refinement_flags_adp
Co1 Co 0.87481(2) 0.22455(2) 0.25120(2) 0.01402(7) Uani 1 1 d . .
Co2 Co 0.75670(2) 0.42333(2) 0.28014(2) 0.01547(7) Uani 1 1 d . .
Co3 Co 0.79265(2) 0.00637(2) 0.16804(2) 0.01434(7) Uani 1 1 d . .
O1 O 0.75887(11) 0.32072(11) 0.16264(9) 0.0154(3) Uani 1 1 d . .
O2 O 0.86463(11) 0.14728(11) 0.12992(9) 0.0153(3) Uani 1 1 d . .
O3 O 0.66414(13) 0.35905(12) -0.21213(10) 0.0249(4) Uani 1 1 d . .
O4 O 0.69054(13) 0.52068(11) 0.18903(10) 0.0209(3) Uani 1 1 d . .
O5 O 0.80760(12) 0.29354(11) 0.35044(9) 0.0160(3) Uani 1 1 d . .
O6 O 0.75083(11) 0.09630(11) 0.27875(9) 0.0156(3) Uani 1 1 d . .
O7 O 0.70973(12) -0.11223(11) 0.21755(10) 0.0191(3) Uani 1 1 d . .
O8 O 0.65245(11) 0.05003(11) 0.07482(10) 0.0185(3) Uani 1 1 d . .
O9 O 0.77536(12) 0.53714(11) 0.39127(10) 0.0206(3) Uani 1 1 d . .
O10 O 0.91543(12) 0.48121(11) 0.26174(11) 0.0221(3) Uani 1 1 d . .
O11 O 0.99618(12) 0.33654(11) 0.23244(10) 0.0195(3) Uani 1 1 d . .
O12 O 0.94107(12) -0.01986(11) 0.24962(10) 0.0189(3) Uani 1 1 d . .
O13 O 0.98561(12) 0.13671(11) 0.32483(10) 0.0211(3) Uani 1 1 d . .
O14 O 0.82312(12) -0.09367(11) 0.05843(10) 0.0194(3) Uani 1 1 d . .
O15 O 0.60571(14) -0.01054(13) 0.60652(11) 0.0285(4) Uani 1 1 d . .
N1 N 0.57592(14) 0.08199(13) -0.07472(12) 0.0183(4) Uani 1 1 d . .
N2 N 0.88386(16) 0.68400(14) 0.44247(13) 0.0241(4) Uani 1 1 d . .
N3 N 0.59197(15) 0.37293(14) 0.30568(12) 0.0200(4) Uani 1 1 d . .
N4 N 0.86479(15) -0.25165(14) 0.00864(13) 0.0228(4) Uani 1 1 d . .
C1 C 0.72519(19) 0.29603(18) 0.58248(15) 0.0233(5) Uani 1 1 d . .
H1 H 0.7244 0.3449 0.6312 0.028 Uiso 1 1 calc R U
C2 C 0.76710(18) 0.32540(17) 0.50190(15) 0.0206(5) Uani 1 1 d . .
H2 H 0.7956 0.3941 0.4975 0.025 Uiso 1 1 calc R U
C3 C 0.76804(17) 0.25428(16) 0.42582(14) 0.0164(4) Uani 1 1 d . .
C4 C 0.72647(16) 0.14845(16) 0.43329(14) 0.0150(4) Uani 1 1 d . .
C5 C 0.68534(17) 0.12094(17) 0.51866(14) 0.0178(4) Uani 1 1 d . .
C6 C 0.68415(18) 0.19359(17) 0.59106(15) 0.0213(5) Uani 1 1 d . .
H6 H 0.6558 0.1737 0.6455 0.026 Uiso 1 1 calc R U
C7 C 0.64046(17) 0.01283(18) 0.53259(15) 0.0204(5) Uani 1 1 d . .
C8 C 0.63896(17) -0.06600(17) 0.45570(15) 0.0184(4) Uani 1 1 d . .
C9 C 0.68080(16) -0.03962(16) 0.36992(14) 0.0161(4) Uani 1 1 d . .
C10 C 0.72133(16) 0.06852(16) 0.35669(14) 0.0147(4) Uani 1 1 d . .
C11 C 0.67575(16) -0.12123(16) 0.29865(14) 0.0164(4) Uani 1 1 d . .
C12 C 0.62723(18) -0.22229(17) 0.31752(16) 0.0219(5) Uani 1 1 d . .
H12 H 0.6227 -0.2756 0.2718 0.026 Uiso 1 1 calc R U
C13 C 0.5875(2) -0.24336(18) 0.39982(17) 0.0267(5) Uani 1 1 d . .
H13 H 0.5559 -0.3099 0.4092 0.032 Uiso 1 1 calc R U
C14 C 0.59405(19) -0.16511(18) 0.47017(16) 0.0243(5) Uani 1 1 d . .
H14 H 0.5681 -0.1799 0.5268 0.029 Uiso 1 1 calc R U
C15 C 0.85025(16) 0.17985(15) 0.04146(14) 0.0140(4) Uani 1 1 d . .
C16 C 0.89557(17) 0.12118(16) -0.02501(14) 0.0171(4) Uani 1 1 d . .
H16 H 0.9373 0.0670 -0.0041 0.021 Uiso 1 1 calc R U
C17 C 0.88078(17) 0.14067(16) -0.11968(14) 0.0179(4) Uani 1 1 d . .
H17 H 0.9134 0.1014 -0.1616 0.021 Uiso 1 1 calc R U
C18 C 0.81632(17) 0.21993(16) -0.15213(14) 0.0178(4) Uani 1 1 d . .
H18 H 0.8028 0.2318 -0.2164 0.021 Uiso 1 1 calc R U
C19 C 0.77246(16) 0.28100(15) -0.08864(14) 0.0146(4) Uani 1 1 d . .
C20 C 0.79134(16) 0.26640(15) 0.01051(14) 0.0132(4) Uani 1 1 d . .
C21 C 0.74851(16) 0.33900(15) 0.07540(14) 0.0134(4) Uani 1 1 d . .
C22 C 0.69799(16) 0.43122(15) 0.03845(14) 0.0142(4) Uani 1 1 d . .
C23 C 0.67192(17) 0.44045(16) -0.06134(14) 0.0165(4) Uani 1 1 d . .
C24 C 0.69968(17) 0.36029(16) -0.12761(14) 0.0175(4) Uani 1 1 d . .
C25 C 0.62126(18) 0.52402(17) -0.10072(15) 0.0203(5) Uani 1 1 d . .
H25 H 0.6036 0.5267 -0.1659 0.024 Uiso 1 1 calc R U
C26 C 0.67196(17) 0.51423(16) 0.09840(14) 0.0166(4) Uani 1 1 d . .
C27 C 0.62174(18) 0.60030(17) 0.05343(15) 0.0201(5) Uani 1 1 d . .
H27 H 0.6057 0.6553 0.0910 0.024 Uiso 1 1 calc R U
C28 C 0.59658(18) 0.60482(17) -0.04219(16) 0.0228(5) Uani 1 1 d . .
H28 H 0.5630 0.6616 -0.0685 0.027 Uiso 1 1 calc R U
C29 C 0.64083(17) 0.03323(16) -0.01202(15) 0.0168(4) Uani 1 1 d . .
H29 H 0.6809 -0.0176 -0.0346 0.020 Uiso 1 1 calc R U
C30 C 0.51133(18) 0.16380(17) -0.04594(17) 0.0237(5) Uani 1 1 d . .
H30A H 0.5168 0.1671 0.0216 0.036 Uiso 1 1 calc R U
H30B H 0.4358 0.1486 -0.0729 0.036 Uiso 1 1 calc R U
H30C H 0.5388 0.2297 -0.0675 0.036 Uiso 1 1 calc R U
C31 C 0.5644(2) 0.0547(2) -0.17506(16) 0.0277(5) Uani 1 1 d . .
H31A H 0.6216 0.0120 -0.1868 0.042 Uiso 1 1 calc R U
H31B H 0.5697 0.1173 -0.2101 0.042 Uiso 1 1 calc R U
H31C H 0.4941 0.0169 -0.1944 0.042 Uiso 1 1 calc R U
C32 C 0.9010(3) 0.6527(2) 0.54047(17) 0.0423(7) Uani 1 1 d . .
H32A H 0.8483 0.5958 0.5491 0.063 Uiso 1 1 calc R U
H32B H 0.8921 0.7107 0.5813 0.063 Uiso 1 1 calc R U
H32C H 0.9739 0.6311 0.5555 0.063 Uiso 1 1 calc R U
C33 C 0.9380(2) 0.78378(19) 0.42068(19) 0.0365(6) Uani 1 1 d . .
H33A H 1.0160 0.7833 0.4381 0.055 Uiso 1 1 calc R U
H33B H 0.9118 0.8390 0.4553 0.055 Uiso 1 1 calc R U
H33C H 0.9220 0.7948 0.3543 0.055 Uiso 1 1 calc R U
C34 C 0.82502(18) 0.62343(16) 0.37627(15) 0.0195(5) Uani 1 1 d . .
H34 H 0.8196 0.6454 0.3145 0.023 Uiso 1 1 calc R U
C35 C 0.99473(18) 0.43400(17) 0.24110(14) 0.0190(5) Uani 1 1 d . .
C36 C 1.0972(2) 0.50034(19) 0.22555(19) 0.0315(6) Uani 1 1 d . .
H36A H 1.1604 0.4626 0.2434 0.047 Uiso 1 1 calc R U
H36B H 1.1034 0.5638 0.2633 0.047 Uiso 1 1 calc R U
H36C H 1.0928 0.5167 0.1601 0.047 Uiso 1 1 calc R U
C37 C 0.5324(2) 0.4363(2) 0.34823(17) 0.0297(5) Uani 1 1 d . .
H37 H 0.5656 0.5011 0.3713 0.036 Uiso 1 1 calc R U
C38 C 0.4239(2) 0.4111(2) 0.36001(18) 0.0362(6) Uani 1 1 d . .
H38 H 0.3855 0.4577 0.3905 0.043 Uiso 1 1 calc R U
C39 C 0.3741(2) 0.3157(2) 0.32555(19) 0.0370(6) Uani 1 1 d . .
H39 H 0.3010 0.2969 0.3314 0.044 Uiso 1 1 calc R U
C40 C 0.4334(2) 0.2493(2) 0.28288(19) 0.0358(6) Uani 1 1 d . .
H40 H 0.4018 0.1839 0.2600 0.043 Uiso 1 1 calc R U
C41 C 0.5419(2) 0.28028(19) 0.27375(17) 0.0284(5) Uani 1 1 d . .
H41 H 0.5815 0.2343 0.2440 0.034 Uiso 1 1 calc R U
C42 C 1.00184(18) 0.04302(17) 0.30745(15) 0.0190(5) Uani 1 1 d . .
C43 C 1.1035(2) 0.0043(2) 0.36128(19) 0.0341(6) Uani 1 1 d . .
H43A H 1.0962 0.0021 0.4271 0.051 Uiso 1 1 calc R U
H43B H 1.1664 0.0506 0.3531 0.051 Uiso 1 1 calc R U
H43C H 1.1129 -0.0646 0.3380 0.051 Uiso 1 1 calc R U
C44 C 0.85158(17) -0.18258(17) 0.07483(15) 0.0188(4) Uani 1 1 d . .
H44 H 0.8643 -0.2017 0.1374 0.023 Uiso 1 1 calc R U
C45 C 0.8469(2) -0.2266(2) -0.09068(17) 0.0324(6) Uani 1 1 d . .
H45A H 0.7840 -0.2689 -0.1221 0.049 Uiso 1 1 calc R U
H45B H 0.9105 -0.2404 -0.1192 0.049 Uiso 1 1 calc R U
H45C H 0.8343 -0.1542 -0.0963 0.049 Uiso 1 1 calc R U
C46 C 0.9056(2) -0.35209(18) 0.0325(2) 0.0333(6) Uani 1 1 d . .
H46A H 0.9781 -0.3541 0.0159 0.050 Uiso 1 1 calc R U
H46B H 0.8576 -0.4069 -0.0015 0.050 Uiso 1 1 calc R U
H46C H 0.9079 -0.3615 0.0991 0.050 Uiso 1 1 calc R U

loop_
_atom_site_aniso_label
_atom_site_aniso_U_11
_atom_site_aniso_U_22
_atom_site_aniso_U_33
_atom_site_aniso_U_23
_atom_site_aniso_U_13
_atom_site_aniso_U_12
Co1 0.01660(15) 0.01398(14) 0.01121(14) -0.00157(11) 0.00141(11) 0.00121(11)
Co2 0.01992(16) 0.01457(14) 0.01165(14) -0.00146(11) 0.00113(11) 0.00230(11)
Co3 0.01682(15) 0.01380(14) 0.01205(14) -0.00088(11) 0.00105(11) 0.00124(11)
O1 0.0199(8) 0.0163(7) 0.0100(7) -0.0006(6) 0.0013(6) 0.0033(6)
O2 0.0189(8) 0.0148(7) 0.0122(7) 0.0003(6) 0.0022(6) 0.0012(6)
O3 0.0319(9) 0.0317(9) 0.0116(8) -0.0005(7) 0.0007(7) 0.0095(7)
O4 0.0310(9) 0.0198(8) 0.0123(8) -0.0020(6) 0.0008(6) 0.0088(7)
O5 0.0226(8) 0.0153(7) 0.0108(7) 0.0009(6) 0.0035(6) 0.0029(6)
O6 0.0196(8) 0.0159(7) 0.0114(7) -0.0004(6) 0.0027(6) 0.0008(6)
O7 0.0249(8) 0.0175(7) 0.0148(8) -0.0011(6) 0.0040(6) -0.0011(6)
O8 0.0171(8) 0.0210(8) 0.0164(8) -0.0003(6) 0.0004(6) -0.0011(6)
O9 0.0266(9) 0.0179(8) 0.0167(8) -0.0042(6) 0.0014(6) 0.0016(6)
O10 0.0220(8) 0.0172(8) 0.0276(9) -0.0019(6) 0.0070(7) -0.0005(6)
O11 0.0208(8) 0.0162(8) 0.0212(8) -0.0019(6) 0.0040(6) 0.0000(6)
O12 0.0201(8) 0.0168(7) 0.0182(8) -0.0023(6) -0.0035(6) 0.0031(6)
O13 0.0234(8) 0.0185(8) 0.0195(8) -0.0019(6) -0.0037(6) 0.0032(6)
O14 0.0237(8) 0.0177(8) 0.0166(8) -0.0025(6) 0.0016(6) 0.0043(6)
O15 0.0398(10) 0.0292(9) 0.0189(9) 0.0045(7) 0.0131(7) 0.0017(8)
N1 0.0179(9) 0.0183(9) 0.0177(9) 0.0011(7) -0.0003(7) -0.0003(7)
N2 0.0298(11) 0.0216(10) 0.0190(10) -0.0007(8) -0.0005(8) -0.0021(8)
N3 0.0217(10) 0.0217(10) 0.0156(9) 0.0013(7) -0.0010(7) 0.0030(8)
N4 0.0207(10) 0.0194(10) 0.0275(11) -0.0069(8) 0.0034(8) 0.0003(8)
C1 0.0324(13) 0.0262(12) 0.0115(11) -0.0032(9) 0.0027(9) 0.0050(10)
C2 0.0285(12) 0.0185(11) 0.0146(11) -0.0012(9) 0.0024(9) 0.0020(9)
C3 0.0167(11) 0.0212(11) 0.0117(10) 0.0015(8) 0.0007(8) 0.0051(9)
C4 0.0136(10) 0.0192(10) 0.0116(10) -0.0004(8) -0.0008(8) 0.0035(8)
C5 0.0189(11) 0.0214(11) 0.0131(10) 0.0034(8) -0.0002(8) 0.0045(9)
C6 0.0254(12) 0.0275(12) 0.0121(11) 0.0029(9) 0.0044(9) 0.0046(10)
C7 0.0172(11) 0.0276(12) 0.0172(11) 0.0042(9) 0.0021(9) 0.0058(9)
C8 0.0158(11) 0.0219(11) 0.0177(11) 0.0048(9) 0.0006(8) 0.0042(9)
C9 0.0138(10) 0.0188(11) 0.0153(11) 0.0020(8) 0.0000(8) 0.0030(8)
C10 0.0113(10) 0.0190(10) 0.0136(10) 0.0022(8) -0.0013(8) 0.0042(8)
C11 0.0133(10) 0.0183(11) 0.0171(11) 0.0029(8) -0.0006(8) 0.0030(8)
C12 0.0259(12) 0.0173(11) 0.0223(12) -0.0003(9) 0.0025(9) 0.0024(9)
C13 0.0317(14) 0.0173(11) 0.0318(14) 0.0072(10) 0.0082(11) -0.0007(10)
C14 0.0283(13) 0.0248(12) 0.0213(12) 0.0075(9) 0.0071(10) 0.0031(10)
C15 0.0132(10) 0.0155(10) 0.0121(10) -0.0008(8) 0.0004(8) -0.0037(8)
C16 0.0156(11) 0.0175(10) 0.0181(11) -0.0008(8) 0.0027(8) 0.0002(8)
C17 0.0209(11) 0.0180(11) 0.0157(11) -0.0044(8) 0.0068(9) 0.0010(9)
C18 0.0208(11) 0.0225(11) 0.0093(10) -0.0003(8) 0.0021(8) -0.0017(9)
C19 0.0143(10) 0.0156(10) 0.0133(10) -0.0008(8) 0.0018(8) -0.0025(8)
C20 0.0124(10) 0.0141(10) 0.0128(10) -0.0012(8) 0.0039(8) -0.0027(8)
C21 0.0107(10) 0.0154(10) 0.0129(10) -0.0019(8) 0.0001(8) -0.0035(8)
C22 0.0132(10) 0.0157(10) 0.0135(10) 0.0006(8) 0.0020(8) -0.0001(8)
C23 0.0143(10) 0.0184(10) 0.0159(11) 0.0001(8) 0.0012(8) -0.0014(8)
C24 0.0174(11) 0.0205(11) 0.0142(11) 0.0009(8) 0.0042(8) -0.0030(9)
C25 0.0229(12) 0.0252(12) 0.0131(11) 0.0037(9) 0.0022(9) 0.0043(9)
C26 0.0149(11) 0.0187(10) 0.0158(11) 0.0000(8) 0.0025(8) -0.0008(8)
C27 0.0233(12) 0.0190(11) 0.0187(11) -0.0019(9) 0.0034(9) 0.0065(9)
C28 0.0262(12) 0.0212(11) 0.0220(12) 0.0054(9) 0.0023(9) 0.0083(9)
C29 0.0156(11) 0.0146(10) 0.0197(11) -0.0001(8) 0.0023(9) -0.0022(8)
C30 0.0207(12) 0.0198(11) 0.0293(13) 0.0026(9) -0.0014(10) 0.0022(9)
C31 0.0258(13) 0.0377(14) 0.0182(12) 0.0015(10) -0.0017(10) 0.0026(11)
C32 0.0588(19) 0.0410(16) 0.0210(13) -0.0033(11) -0.0053(12) -0.0135(14)
C33 0.0433(16) 0.0232(13) 0.0394(16) -0.0013(11) 0.0004(12) -0.0081(11)
C34 0.0222(11) 0.0183(11) 0.0180(11) -0.0038(9) 0.0005(9) 0.0062(9)
C35 0.0223(12) 0.0215(11) 0.0123(10) -0.0002(8) 0.0005(9) -0.0009(9)
C36 0.0287(14) 0.0232(12) 0.0436(16) 0.0006(11) 0.0116(12) -0.0025(10)
C37 0.0277(13) 0.0347(14) 0.0267(13) -0.0018(11) 0.0042(10) 0.0021(11)
C38 0.0317(15) 0.0493(17) 0.0298(14) 0.0056(12) 0.0088(11) 0.0080(13)
C39 0.0254(14) 0.0497(17) 0.0369(15) 0.0178(13) 0.0061(11) 0.0011(12)
C40 0.0330(15) 0.0324(14) 0.0396(16) 0.0068(12) 0.0015(12) -0.0066(12)
C41 0.0310(14) 0.0279(13) 0.0262(13) 0.0025(10) 0.0035(10) 0.0031(11)
C42 0.0196(11) 0.0200(11) 0.0171(11) 0.0022(9) 0.0004(9) 0.0034(9)
C43 0.0296(14) 0.0305(14) 0.0383(15) -0.0045(11) -0.0119(11) 0.0087(11)
C44 0.0147(11) 0.0215(11) 0.0195(11) -0.0011(9) 0.0018(9) -0.0011(9)
C45 0.0308(14) 0.0379(14) 0.0280(14) -0.0142(11) 0.0058(11) 0.0012(11)
C46 0.0282(14) 0.0173(12) 0.0554(17) -0.0064(11) 0.0102(12) 0.0021(10)

loop_
_atom_type_symbol
_atom_type_description
_atom_type_scat_dispersion_real
_atom_type_scat_dispersion_imag
_atom_type_scat_source
C C 0.0033 0.0016 'International Tables Vol C Tables 4.2.6.8 and 6.1.1.4'
H H 0.0000 0.0000 'International Tables Vol C Tables 4.2.6.8 and 6.1.1.4'
N N 0.0061 0.0033 'International Tables Vol C Tables 4.2.6.8 and 6.1.1.4'
O O 0.0106 0.0060 'International Tables Vol C Tables 4.2.6.8 and 6.1.1.4'
Co Co 0.3494 0.9721 'International Tables Vol C Tables 4.2.6.8 and 6.1.1.4'

loop_
_exptl_crystal_face_index_h
_exptl_crystal_face_index_k
_exptl_crystal_face_index_l
_exptl_crystal_face_perp_dist
_exptl_oxdiff_crystal_face_indexfrac_h
_exptl_oxdiff_crystal_face_indexfrac_k
_exptl_oxdiff_crystal_face_indexfrac_l
_exptl_oxdiff_crystal_face_x
_exptl_oxdiff_crystal_face_y
_exptl_oxdiff_crystal_face_z
-17 0 -1 0.0338 -17.0000 -0.0004 -1.0001 0.0111 0.9305 0.3637
-3 2 -19 0.1084 -3.0000 2.0000 -19.0000 -0.0588 -0.0151 0.9902
15 -10 -2 0.1170 15.0000 -9.9996 -2.0000 0.5499 -0.8009 -0.1812
17 2 -4 0.0396 17.0000 2.0004 -4.0000 -0.1083 -0.9848 -0.1174
-2 14 -13 0.1392 -2.0000 14.0000 -13.0000 -0.7376 -0.0715 0.6791
3 7 17 0.1591 3.0000 6.9999 17.0001 -0.4328 -0.0445 -0.8900
-17 1 6 0.0360 -17.0000 0.9996 6.0000 -0.0626 0.9891 0.0197
2 18 -1 0.1510 2.0000 18.0000 -1.0000 -0.9922 -0.2026 0.0158
-2 -18 1 0.1673 -2.0000 -18.0000 1.0000 0.9922 0.2026 -0.0158
-15 0 -7 0.0676 -15.0000 -0.0003 -7.0001 0.0260 0.7657 0.6217
15 1 -13 0.0965 15.0000 1.0004 -13.0000 -0.0284 -0.9510 0.3619
-15 -1 13 0.0965 -15.0000 -1.0004 13.0000 0.0284 0.9510 -0.3619
12 0 12 0.0941 12.0000 0.0002 12.0001 -0.0377 -0.5548 -0.8121
-3 0 -19 0.1197 -3.0000 0.0000 -19.0001 0.0517 -0.0058 0.9898
17 0 1 0.0368 17.0000 0.0004 1.0001 -0.0111 -0.9305 -0.3637

loop_
_geom_angle_atom_site_label_1
_geom_angle_atom_site_label_2
_geom_angle_atom_site_label_3
_geom_angle
O2 Co1 O1 80.84(5)
O2 Co1 O5 151.78(6)
O2 Co1 O6 82.33(5)
O2 Co1 O11 98.74(6)
O2 Co1 O13 96.49(6)
O5 Co1 O1 79.68(5)
O5 Co1 O6 80.11(5)
O5 Co1 O11 100.36(6)
O5 Co1 O13 103.63(6)
O6 Co1 O1 97.29(5)
O11 Co1 O1 86.82(6)
O11 Co1 O6 175.87(6)
O11 Co1 O13 91.28(6)
O13 Co1 O1 176.44(6)
O13 Co1 O6 84.63(6)
O1 Co2 N3 96.55(6)
O4 Co2 O1 86.53(6)
O4 Co2 O5 165.61(6)
O4 Co2 O9 91.89(6)
O4 Co2 O10 91.70(6)
O4 Co2 N3 87.56(7)
O5 Co2 O1 80.71(5)
O5 Co2 O9 101.69(6)
O5 Co2 O10 94.29(6)
O5 Co2 N3 87.34(6)
O9 Co2 O1 171.60(6)
O9 Co2 N3 91.61(6)
O10 Co2 O1 87.37(6)
O10 Co2 O9 84.43(6)
O10 Co2 N3 175.95(6)
O2 Co3 O6 83.63(5)
O2 Co3 O8 83.31(5)
O2 Co3 O12 89.03(6)
O2 Co3 O14 101.04(6)
O6 Co3 O8 91.10(5)
O6 Co3 O14 174.93(6)
O7 Co3 O2 169.87(6)
O7 Co3 O6 86.75(6)
O7 Co3 O8 93.72(6)
O7 Co3 O12 94.18(6)
O7 Co3 O14 88.47(6)
O12 Co3 O6 90.12(6)
O12 Co3 O8 172.06(6)
O12 Co3 O14 91.92(6)
O14 Co3 O8 87.52(5)
Co2 O1 Co1 90.18(5)
C21 O1 Co1 131.06(12)
C21 O1 Co2 129.85(12)
Co1 O2 Co3 98.63(6)
C15 O2 Co1 130.92(12)
C15 O2 Co3 122.53(12)
C26 O4 Co2 130.34(13)
Co1 O5 Co2 99.98(6)
C3 O5 Co1 130.36(12)
C3 O5 Co2 125.58(12)
Co3 O6 Co1 90.04(5)
C10 O6 Co1 129.14(13)
C10 O6 Co3 130.05(13)
C11 O7 Co3 129.40(13)
C29 O8 Co3 122.67(13)
C34 O9 Co2 116.00(13)
C35 O10 Co2 130.20(14)
C35 O11 Co1 127.67(14)
C42 O12 Co3 127.85(13)
C42 O13 Co1 127.44(14)
C44 O14 Co3 120.87(14)
C29 N1 C30 121.28(18)
C29 N1 C31 121.44(18)
C31 N1 C30 117.28(17)
C33 N2 C32 117.3(2)
C34 N2 C32 121.4(2)
C34 N2 C33 121.3(2)
C37 N3 Co2 121.26(16)
C37 N3 C41 116.5(2)
C41 N3 Co2 122.03(15)
C44 N4 C45 120.92(19)
C44 N4 C46 121.3(2)
C46 N4 C45 117.66(19)
C2 C1 C6 120.0(2)
C1 C2 C3 121.8(2)
O5 C3 C2 115.87(19)
O5 C3 C4 125.04(18)
C2 C3 C4 119.08(19)
C3 C4 C5 117.27(18)
C3 C4 C10 123.26(18)
C5 C4 C10 119.45(18)
C4 C5 C7 121.00(19)
C6 C5 C4 121.8(2)
C6 C5 C7 117.16(19)
C5 C6 C1 120.0(2)
O15 C7 C5 120.7(2)
O15 C7 C8 121.0(2)
C8 C7 C5 118.31(18)
C9 C8 C7 121.26(19)
C14 C8 C7 116.70(19)
C14 C8 C9 122.0(2)
C8 C9 C10 119.31(19)
C8 C9 C11 117.53(19)
C11 C9 C10 123.10(18)
O6 C10 C4 118.49(18)
O6 C10 C9 120.95(18)
C9 C10 C4 120.55(18)
O7 C11 C9 126.23(19)
O7 C11 C12 115.97(19)
C12 C11 C9 117.79(19)
C13 C12 C11 122.6(2)
C12 C13 C14 120.0(2)
C8 C14 C13 120.1(2)
O2 C15 C16 116.01(18)
O2 C15 C20 125.11(17)
C16 C15 C20 118.87(18)
C17 C16 C15 122.62(19)
C16 C17 C18 119.22(19)
C19 C18 C17 119.85(19)
C18 C19 C20 122.20(19)
C18 C19 C24 117.44(18)
C20 C19 C24 120.30(18)
C15 C20 C19 116.92(17)
C15 C20 C21 123.45(18)
C19 C20 C21 119.62(17)
O1 C21 C20 118.93(17)
O1 C21 C22 121.32(18)
C22 C21 C20 119.73(17)
C23 C22 C21 119.44(18)
C23 C22 C26 117.77(18)
C26 C22 C21 122.80(18)
C22 C23 C24 120.98(18)
C25 C23 C22 122.33(19)
C25 C23 C24 116.69(19)
O3 C24 C19 120.78(19)
O3 C24 C23 121.54(19)
C23 C24 C19 117.68(18)
C23 C25 C28 119.7(2)
O4 C26 C22 126.83(18)
O4 C26 C27 115.74(18)
C27 C26 C22 117.42(18)
C28 C27 C26 122.7(2)
C27 C28 C25 120.0(2)
O8 C29 N1 125.1(2)
O9 C34 N2 123.9(2)
O10 C35 O11 125.7(2)
O10 C35 C36 117.03(19)
O11 C35 C36 117.25(19)
N3 C37 C38 123.7(2)
C39 C38 C37 118.4(3)
C40 C39 C38 119.0(2)
C39 C40 C41 119.2(3)
N3 C41 C40 123.2(2)
O12 C42 C43 118.00(19)
O13 C42 O12 126.04(19)
O13 C42 C43 116.0(2)
O14 C44 N4 123.8(2)

loop_
_geom_bond_atom_site_label_1
_geom_bond_atom_site_label_2
_geom_bond_distance
Co1 O1 2.2445(14)
Co1 O2 1.9643(14)
Co1 O5 1.9710(14)
Co1 O6 2.2344(14)
Co1 O11 2.0394(15)
Co1 O13 2.0397(14)
Co2 O1 2.1189(14)
Co2 O4 1.9691(14)
Co2 O5 2.0643(14)
Co2 O9 2.1127(14)
Co2 O10 2.0900(15)
Co2 N3 2.1639(18)
Co3 O2 2.0687(14)
Co3 O6 2.0877(14)
Co3 O7 1.9658(15)
Co3 O8 2.1537(14)
Co3 O12 2.0869(14)
Co3 O14 2.1002(14)
O1 C21 1.267(2)
O2 C15 1.335(2)
O3 C24 1.228(2)
O4 C26 1.285(2)
O5 C3 1.337(2)
O6 C10 1.270(2)
O7 C11 1.292(2)
O8 C29 1.243(2)
O9 C34 1.260(3)
O10 C35 1.258(3)
O11 C35 1.258(3)
O12 C42 1.264(3)
O13 C42 1.262(3)
O14 C44 1.241(2)
O15 C7 1.230(2)
N1 C29 1.322(3)
N1 C30 1.456(3)
N1 C31 1.456(3)
N2 C32 1.460(3)
N2 C33 1.457(3)
N2 C34 1.309(3)
N3 C37 1.332(3)
N3 C41 1.336(3)
N4 C44 1.320(3)
N4 C45 1.455(3)
N4 C46 1.454(3)
C1 C2 1.376(3)
C1 C6 1.386(3)
C2 C3 1.408(3)
C3 C4 1.425(3)
C4 C5 1.427(3)
C4 C10 1.477(3)
C5 C6 1.382(3)
C5 C7 1.481(3)
C7 C8 1.477(3)
C8 C9 1.433(3)
C8 C14 1.378(3)
C9 C10 1.463(3)
C9 C11 1.438(3)
C11 C12 1.432(3)
C12 C13 1.362(3)
C13 C14 1.397(3)
C15 C16 1.404(3)
C15 C20 1.424(3)
C16 C17 1.373(3)
C17 C18 1.392(3)
C18 C19 1.382(3)
C19 C20 1.425(3)
C19 C24 1.481(3)
C20 C21 1.481(3)
C21 C22 1.460(3)
C22 C23 1.430(3)
C22 C26 1.439(3)
C23 C24 1.478(3)
C23 C25 1.379(3)
C25 C28 1.399(3)
C26 C27 1.434(3)
C27 C28 1.365(3)
C35 C36 1.511(3)
C37 C38 1.386(3)
C38 C39 1.375(4)
C39 C40 1.356(4)
C40 C41 1.389(3)
C42 C43 1.506(3)
